data_4072853
loop_
_publ_author_name
'Ly, Hanh V.'
'Forster, Taryn D.'
'Corrente, Andrea M.'
'Eisler, Dana J.'
'Konu, Jari'
'Parvez, Masood'
'Roesler, Roland'

_publ_section_title
;
 Alkali-Metal Sandwich Complexes of a 1,2-Diaza-3,5-diborolyl Ligand
 Featuring \h1, \h2, \h3, and \h4Coordination Modes
;
_journal_issue 7
_journal_name_full Organometallics
_journal_page_first 1750
_journal_paper_doi 10.1021/om061091x
_journal_volume 26
_journal_year 2007
_chemical_formula_sum 'C24 H35 B2 K N2 O'
_chemical_formula_weight 428.26
_chemical_name_systematic
;
 ?
;
_space_group_IT_number 9
_symmetry_space_group_name_Hall 'C -2yc'
_symmetry_space_group_name_H-M 'C 1 c 1'
_atom_sites_solution_hydrogens geom
_atom_sites_solution_primary direct
_atom_sites_solution_secondary difmap
_audit_creation_method SHELXL-97
_cell_angle_alpha 90.00
_cell_angle_beta 96.504(16)
_cell_angle_gamma 90.00
_cell_formula_units_Z 4
_cell_length_a 6.0550(10)
_cell_length_b 17.628(5)
_cell_length_c 22.867(6)
_cell_measurement_temperature 173(2)
_cell_volume 2425.1(10)
_computing_structure_refinement 'SHELXL-97 (Sheldrick, 1997)'
_computing_structure_solution 'SHELXS-97 (Sheldrick, 1990)'
_diffrn_ambient_temperature 173(2)
_diffrn_measured_fraction_theta_full 0.994
_diffrn_measured_fraction_theta_max 0.994
_diffrn_radiation_monochromator graphite
_diffrn_radiation_source 'fine-focus sealed tube'
_diffrn_radiation_type MoK\a
_diffrn_radiation_wavelength 0.71073
_diffrn_reflns_av_R_equivalents 0.0226
_diffrn_reflns_av_sigmaI/netI 0.0317
_diffrn_reflns_limit_h_max 7
_diffrn_reflns_limit_h_min -7
_diffrn_reflns_limit_k_max 22
_diffrn_reflns_limit_k_min -22
_diffrn_reflns_limit_l_max 29
_diffrn_reflns_limit_l_min -29
_diffrn_reflns_number 5404
_diffrn_reflns_theta_full 27.48
_diffrn_reflns_theta_max 27.48
_diffrn_reflns_theta_min 3.55
_exptl_absorpt_coefficient_mu 0.236
_exptl_absorpt_correction_T_max 0.9768
_exptl_absorpt_correction_T_min 0.9677
_exptl_absorpt_correction_type none
_exptl_crystal_density_diffrn 1.173
_exptl_crystal_density_method 'not measured'
_exptl_crystal_F_000 920
_exptl_crystal_size_max 0.14
_exptl_crystal_size_mid 0.12
_exptl_crystal_size_min 0.10
_refine_diff_density_max 0.228
_refine_diff_density_min -0.247
_refine_diff_density_rms 0.037
_refine_ls_abs_structure_details 'Flack H D (1983), Acta Cryst. A39, 876-881'
_refine_ls_abs_structure_Flack 0.11(4)
_refine_ls_extinction_method none
_refine_ls_goodness_of_fit_ref 1.047
_refine_ls_hydrogen_treatment mixed
_refine_ls_matrix_type full
_refine_ls_number_parameters 271
_refine_ls_number_reflns 2759
_refine_ls_number_restraints 2
_refine_ls_restrained_S_all 1.047
_refine_ls_R_factor_all 0.0421
_refine_ls_R_factor_gt 0.0360
_refine_ls_shift/su_max 0.002
_refine_ls_shift/su_mean 0.000
_refine_ls_structure_factor_coef Fsqd
_refine_ls_weighting_details 'calc w=1/[\s^2^(Fo^2^)+(0.0520P)^2^+0.7200P] where P=(Fo^2^+2Fc^2^)/3'
_refine_ls_weighting_scheme calc
_refine_ls_wR_factor_gt 0.0897
_refine_ls_wR_factor_ref 0.0938
_reflns_number_gt 2494
_reflns_number_total 2759
_reflns_threshold_expression >2sigma(I)
_cod_data_source_file om061091xsi20061130_020811.cif
_cod_data_source_block 4a
_cod_database_code 4072853

loop_
_symmetry_equiv_pos_as_xyz
'x, y, z'
'x, -y, z+1/2'
'x+1/2, y+1/2, z'
'x+1/2, -y+1/2, z+1/2'

loop_
_atom_site_label
_atom_site_type_symbol
_atom_site_fract_x
_atom_site_fract_y
_atom_site_fract_z
_atom_site_U_iso_or_equiv
_atom_site_adp_type
_atom_site_occupancy
_atom_site_symmetry_multiplicity
_atom_site_calc_flag
_atom_site_refinement_flags
K1 K 0.67035(8) 0.03827(4) 0.27638(3) 0.04403(17) Uani 1 1 d .
O1 O 0.7101(3) -0.02387(12) 0.38606(9) 0.0447(5) Uani 1 1 d .
N1 N 0.1599(3) 0.16764(11) 0.22825(9) 0.0311(4) Uani 1 1 d .
N2 N 0.0814(3) 0.12153(12) 0.17796(9) 0.0300(4) Uani 1 1 d .
C1 C 0.1620(4) 0.03716(13) 0.26173(10) 0.0281(5) Uani 1 1 d .
C2 C 0.1810(5) -0.03410(14) 0.29912(12) 0.0337(5) Uani 1 1 d .
H2A H 0.1480 -0.0786 0.2739 0.050 Uiso 1 1 calc R
H2B H 0.0750 -0.0315 0.3284 0.050 Uiso 1 1 calc R
H2C H 0.3324 -0.0383 0.3192 0.050 Uiso 1 1 calc R
C3 C 0.0575(5) 0.24403(14) 0.22621(12) 0.0353(5) Uani 1 1 d .
H3 H 0.0084 0.2523 0.1853 0.042 Uiso 1 1 d R
C4 C -0.1392(5) 0.24878(17) 0.26073(18) 0.0519(8) Uani 1 1 d .
H4A H -0.2006 0.2990 0.2582 0.062 Uiso 1 1 d R
H4B H -0.0919 0.2368 0.3012 0.062 Uiso 1 1 d R
H4C H -0.2500 0.2130 0.2451 0.062 Uiso 1 1 d R
C5 C 0.2258(5) 0.30585(15) 0.24102(14) 0.0407(6) Uani 1 1 d .
H5A H 0.1534 0.3544 0.2390 0.049 Uiso 1 1 d R
H5B H 0.3336 0.3044 0.2133 0.049 Uiso 1 1 d R
H5C H 0.2988 0.2980 0.2800 0.049 Uiso 1 1 d R
C6 C 0.1609(4) 0.15084(15) 0.12377(11) 0.0346(5) Uani 1 1 d .
H6 H 0.1438 0.2050 0.1246 0.042 Uiso 1 1 d R
C7 C 0.4032(5) 0.1328(2) 0.12091(15) 0.0506(8) Uani 1 1 d .
H7A H 0.4513 0.1527 0.0854 0.061 Uiso 1 1 d R
H7B H 0.4212 0.0787 0.1217 0.061 Uiso 1 1 d R
H7C H 0.4908 0.1547 0.1543 0.061 Uiso 1 1 d R
C8 C 0.0180(5) 0.1242(2) 0.06859(13) 0.0514(8) Uani 1 1 d .
H8A H 0.0737 0.1445 0.0342 0.062 Uiso 1 1 d R
H8B H -0.1329 0.1405 0.0697 0.062 Uiso 1 1 d R
H8C H 0.0232 0.0698 0.0674 0.062 Uiso 1 1 d R
C9 C 0.2610(4) 0.14975(15) 0.34507(11) 0.0310(5) Uani 1 1 d .
C10 C 0.1362(5) 0.12879(17) 0.39042(12) 0.0404(6) Uani 1 1 d .
H10 H 0.0070 0.0974 0.3818 0.048 Uiso 1 1 d R
C11 C 0.1900(5) 0.15129(19) 0.44800(13) 0.0452(7) Uani 1 1 d .
H11 H 0.0983 0.1359 0.4775 0.054 Uiso 1 1 d R
C12 C 0.3756(5) 0.19592(16) 0.46314(13) 0.0441(6) Uani 1 1 d .
H12 H 0.4147 0.2117 0.5032 0.053 Uiso 1 1 d R
C13 C 0.5042(5) 0.21705(15) 0.42015(13) 0.0426(6) Uani 1 1 d .
H13 H 0.6346 0.2474 0.4301 0.051 Uiso 1 1 d R
C14 C 0.4469(4) 0.19493(14) 0.36225(12) 0.0346(5) Uani 1 1 d .
H14 H 0.5386 0.2115 0.3331 0.042 Uiso 1 1 d R
C15 C 0.0295(4) -0.02712(13) 0.15348(10) 0.0275(5) Uani 1 1 d .
C16 C 0.1770(4) -0.08665(16) 0.14604(11) 0.0345(5) Uani 1 1 d .
H16 H 0.3258 -0.0848 0.1656 0.041 Uiso 1 1 d R
C17 C 0.1159(5) -0.14950(16) 0.11154(12) 0.0399(6) Uani 1 1 d .
H17 H 0.2214 -0.1893 0.1074 0.048 Uiso 1 1 d R
C18 C -0.0982(5) -0.15538(15) 0.08303(11) 0.0373(6) Uani 1 1 d .
H18 H -0.1408 -0.1982 0.0584 0.045 Uiso 1 1 d R
C19 C -0.2485(4) -0.09821(16) 0.08980(12) 0.0396(6) Uani 1 1 d .
H19 H -0.3980 -0.1022 0.0709 0.047 Uiso 1 1 d R
C20 C -0.1853(4) -0.03562(15) 0.12434(13) 0.0368(6) Uani 1 1 d .
H20 H -0.2943 0.0032 0.1279 0.044 Uiso 1 1 d R
C21 C 0.6528(6) 0.01082(18) 0.43849(14) 0.0510(7) Uani 1 1 d .
H21A H 0.7858 0.0188 0.4648 0.061 Uiso 1 1 d R
H21B H 0.5817 0.0587 0.4292 0.061 Uiso 1 1 d R
C22 C 0.4990(6) -0.04362(19) 0.46467(16) 0.0554(8) Uani 1 1 d .
H22A H 0.5333 -0.0442 0.5067 0.066 Uiso 1 1 d R
H22B H 0.3483 -0.0272 0.4547 0.066 Uiso 1 1 d R
C23 C 0.5463(7) -0.1195(2) 0.43677(17) 0.0645(10) Uani 1 1 d .
H23A H 0.5904 -0.1560 0.4670 0.077 Uiso 1 1 d R
H23B H 0.4148 -0.1370 0.4133 0.077 Uiso 1 1 d R
C24 C 0.7334(7) -0.1023(2) 0.40087(17) 0.0639(10) Uani 1 1 d .
H24A H 0.7176 -0.1316 0.3652 0.077 Uiso 1 1 d R
H24B H 0.8767 -0.1118 0.4221 0.077 Uiso 1 1 d R
B1 B 0.1961(4) 0.11868(15) 0.27986(13) 0.0285(5) Uani 1 1 d .
B2 B 0.0940(4) 0.04227(15) 0.19643(12) 0.0268(5) Uani 1 1 d .

loop_
_atom_site_aniso_label
_atom_site_aniso_U_11
_atom_site_aniso_U_22
_atom_site_aniso_U_33
_atom_site_aniso_U_23
_atom_site_aniso_U_13
_atom_site_aniso_U_12
K1 0.0248(2) 0.0585(4) 0.0490(3) 0.0081(3) 0.0057(2) 0.0012(3)
O1 0.0499(12) 0.0441(11) 0.0407(11) 0.0027(8) 0.0075(9) 0.0040(9)
N1 0.0311(11) 0.0270(9) 0.0348(11) -0.0053(8) 0.0018(8) 0.0038(8)
N2 0.0312(10) 0.0306(10) 0.0281(10) -0.0020(8) 0.0038(8) 0.0028(8)
C1 0.0222(10) 0.0321(12) 0.0303(12) -0.0007(9) 0.0035(10) 0.0003(9)
C2 0.0361(13) 0.0319(12) 0.0328(12) -0.0002(10) 0.0034(10) 0.0008(10)
C3 0.0351(13) 0.0288(12) 0.0421(14) -0.0011(10) 0.0039(10) 0.0040(10)
C4 0.0373(15) 0.0390(15) 0.082(2) 0.0084(15) 0.0188(15) 0.0099(12)
C5 0.0417(14) 0.0288(12) 0.0520(16) 0.0035(12) 0.0064(12) 0.0000(11)
C6 0.0383(14) 0.0318(12) 0.0344(13) 0.0047(11) 0.0068(10) 0.0041(10)
C7 0.0405(15) 0.065(2) 0.0487(17) 0.0130(15) 0.0137(13) 0.0068(14)
C8 0.0518(17) 0.064(2) 0.0381(16) 0.0096(14) 0.0012(13) -0.0048(15)
C9 0.0276(12) 0.0315(12) 0.0339(13) -0.0060(10) 0.0033(9) 0.0042(9)
C10 0.0353(13) 0.0508(16) 0.0363(14) -0.0095(12) 0.0094(11) -0.0052(12)
C11 0.0482(17) 0.0524(17) 0.0367(14) -0.0068(13) 0.0117(12) -0.0001(13)
C12 0.0597(18) 0.0375(13) 0.0331(13) -0.0089(12) -0.0031(12) 0.0057(13)
C13 0.0451(16) 0.0318(13) 0.0473(15) -0.0039(11) -0.0106(12) -0.0044(11)
C14 0.0351(13) 0.0297(12) 0.0382(13) 0.0020(10) 0.0002(10) -0.0017(10)
C15 0.0272(11) 0.0305(11) 0.0250(10) 0.0023(9) 0.0042(8) -0.0001(9)
C16 0.0306(12) 0.0389(14) 0.0336(13) -0.0041(10) 0.0010(10) 0.0050(10)
C17 0.0440(15) 0.0374(13) 0.0388(14) -0.0055(11) 0.0072(11) 0.0091(11)
C18 0.0503(16) 0.0327(13) 0.0291(12) -0.0045(10) 0.0054(11) -0.0081(11)
C19 0.0340(13) 0.0429(15) 0.0402(14) -0.0027(12) -0.0026(11) -0.0079(11)
C20 0.0305(13) 0.0345(13) 0.0442(15) -0.0042(11) -0.0004(11) 0.0045(10)
C21 0.066(2) 0.0380(15) 0.0519(18) -0.0013(13) 0.0196(15) 0.0030(14)
C22 0.058(2) 0.058(2) 0.0522(19) 0.0125(15) 0.0145(16) 0.0030(15)
C23 0.083(3) 0.0454(18) 0.061(2) 0.0119(16) -0.0055(19) -0.0128(17)
C24 0.093(3) 0.0418(17) 0.058(2) -0.0033(15) 0.0129(19) 0.0137(17)
B1 0.0201(12) 0.0344(13) 0.0316(13) -0.0040(11) 0.0062(10) 0.0000(10)
B2 0.0190(11) 0.0315(13) 0.0301(13) -0.0003(10) 0.0041(9) 0.0019(9)

loop_
_atom_type_symbol
_atom_type_description
_atom_type_scat_dispersion_real
_atom_type_scat_dispersion_imag
_atom_type_scat_source
C C 0.0033 0.0016 'International Tables Vol C Tables 4.2.6.8 and 6.1.1.4'
H H 0.0000 0.0000 'International Tables Vol C Tables 4.2.6.8 and 6.1.1.4'
N N 0.0061 0.0033 'International Tables Vol C Tables 4.2.6.8 and 6.1.1.4'
K K 0.2009 0.2494 'International Tables Vol C Tables 4.2.6.8 and 6.1.1.4'
O O 0.0106 0.0060 'International Tables Vol C Tables 4.2.6.8 and 6.1.1.4'
B B 0.0013 0.0007 'International Tables Vol C Tables 4.2.6.8 and 6.1.1.4'

loop_
_geom_angle_atom_site_label_1
_geom_angle_atom_site_label_2
_geom_angle_atom_site_label_3
_geom_angle
_geom_angle_site_symmetry_1
_geom_angle_site_symmetry_3
O1 K1 C1 96.52(6) . 1_655
O1 K1 C1 94.66(6) . .
C1 K1 C1 167.43(9) 1_655 .
O1 K1 B1 98.10(7) . .
C1 K1 B1 153.78(7) 1_655 .
C1 K1 B1 27.61(6) . .
O1 K1 B2 121.56(7) . 1_655
C1 K1 B2 26.98(6) 1_655 1_655
C1 K1 B2 140.52(7) . 1_655
B1 K1 B2 138.96(7) . 1_655
O1 K1 C2 73.64(7) . 1_655
C1 K1 C2 27.05(6) 1_655 1_655
C1 K1 C2 156.87(7) . 1_655
B1 K1 C2 169.13(7) . 1_655
B2 K1 C2 48.06(6) 1_655 1_655
O1 K1 B1 99.07(7) . 1_655
C1 K1 B1 25.55(6) 1_655 1_655
C1 K1 B1 155.86(7) . 1_655
B1 K1 B1 129.67(9) . 1_655
B2 K1 B1 40.57(7) 1_655 1_655
C2 K1 B1 47.26(6) 1_655 1_655
C21 O1 C24 104.1(2) . .
C21 O1 K1 126.76(18) . .
C24 O1 K1 127.21(19) . .
N2 N1 B1 108.49(18) . .
N2 N1 C3 112.82(19) . .
B1 N1 C3 126.0(2) . .
N1 N2 B2 107.87(18) . .
N1 N2 C6 111.29(19) . .
B2 N2 C6 124.6(2) . .
B1 C1 B2 103.3(2) . .
B1 C1 C2 129.6(2) . .
B2 C1 C2 127.1(2) . .
B1 C1 K1 93.96(15) . 1_455
B2 C1 K1 86.98(14) . 1_455
C2 C1 K1 87.47(14) . 1_455
B1 C1 K1 81.88(14) . .
B2 C1 K1 105.50(15) . .
C2 C1 K1 86.13(14) . .
K1 C1 K1 167.43(9) 1_455 .
C1 C2 H2A 109.5 . .
C1 C2 H2B 109.5 . .
H2A C2 H2B 109.5 . .
C1 C2 H2C 109.5 . .
H2A C2 H2C 109.5 . .
H2B C2 H2C 109.5 . .
N1 C3 C4 112.8(2) . .
N1 C3 C5 112.4(2) . .
C4 C3 C5 113.5(2) . .
N1 C3 H3 104.5 . .
C4 C3 H3 109.1 . .
C5 C3 H3 103.7 . .
C3 C4 H4A 110.1 . .
C3 C4 H4B 109.0 . .
H4A C4 H4B 109.5 . .
C3 C4 H4C 109.3 . .
H4A C4 H4C 109.5 . .
H4B C4 H4C 109.5 . .
C3 C5 H5A 109.9 . .
C3 C5 H5B 109.0 . .
H5A C5 H5B 109.5 . .
C3 C5 H5C 109.4 . .
H5A C5 H5C 109.5 . .
H5B C5 H5C 109.5 . .
N2 C6 C7 112.0(2) . .
N2 C6 C8 112.3(2) . .
C7 C6 C8 111.3(3) . .
N2 C6 H6 106.6 . .
C7 C6 H6 108.5 . .
C8 C6 H6 105.7 . .
C6 C7 H7A 110.4 . .
C6 C7 H7B 108.5 . .
H7A C7 H7B 109.5 . .
C6 C7 H7C 109.5 . .
H7A C7 H7C 109.5 . .
H7B C7 H7C 109.5 . .
C6 C8 H8A 110.2 . .
C6 C8 H8B 109.9 . .
H8A C8 H8B 109.5 . .
C6 C8 H8C 108.3 . .
H8A C8 H8C 109.5 . .
H8B C8 H8C 109.5 . .
C14 C9 C10 115.3(2) . .
C14 C9 B1 124.3(2) . .
C10 C9 B1 120.4(2) . .
C11 C10 C9 122.9(3) . .
C11 C10 H10 117.5 . .
C9 C10 H10 119.7 . .
C10 C11 C12 120.0(3) . .
C10 C11 H11 119.8 . .
C12 C11 H11 120.2 . .
C13 C12 C11 119.1(3) . .
C13 C12 H12 120.4 . .
C11 C12 H12 120.6 . .
C12 C13 C14 120.5(3) . .
C12 C13 H13 120.0 . .
C14 C13 H13 119.5 . .
C13 C14 C9 122.3(3) . .
C13 C14 H14 118.4 . .
C9 C14 H14 119.3 . .
C20 C15 C16 115.6(2) . .
C20 C15 B2 121.8(2) . .
C16 C15 B2 122.4(2) . .
C17 C16 C15 122.4(2) . .
C17 C16 H16 117.9 . .
C15 C16 H16 119.8 . .
C16 C17 C18 120.1(2) . .
C16 C17 H17 120.2 . .
C18 C17 H17 119.7 . .
C19 C18 C17 119.1(2) . .
C19 C18 H18 120.3 . .
C17 C18 H18 120.6 . .
C18 C19 C20 120.2(2) . .
C18 C19 H19 119.8 . .
C20 C19 H19 120.0 . .
C19 C20 C15 122.6(2) . .
C19 C20 H20 117.8 . .
C15 C20 H20 119.6 . .
O1 C21 C22 106.3(3) . .
O1 C21 H21A 108.9 . .
C22 C21 H21A 110.9 . .
O1 C21 H21B 109.7 . .
C22 C21 H21B 111.4 . .
H21A C21 H21B 109.5 . .
C21 C22 C23 103.8(3) . .
C21 C22 H22A 109.3 . .
C23 C22 H22A 112.3 . .
C21 C22 H22B 109.1 . .
C23 C22 H22B 112.6 . .
H22A C22 H22B 109.5 . .
C24 C23 C22 103.9(3) . .
C24 C23 H23A 111.3 . .
C22 C23 H23A 109.7 . .
C24 C23 H23B 112.8 . .
C22 C23 H23B 109.5 . .
H23A C23 H23B 109.5 . .
O1 C24 C23 105.3(3) . .
O1 C24 H24A 108.8 . .
C23 C24 H24A 110.3 . .
O1 C24 H24B 110.4 . .
C23 C24 H24B 112.5 . .
H24A C24 H24B 109.5 . .
N1 B1 C1 109.8(2) . .
N1 B1 C9 123.5(2) . .
C1 B1 C9 126.7(2) . .
N1 B1 K1 107.10(15) . .
C1 B1 K1 70.51(13) . .
C9 B1 K1 92.78(14) . .
N1 B1 K1 99.74(14) . 1_455
C1 B1 K1 60.49(13) . 1_455
C9 B1 K1 106.80(15) . 1_455
K1 B1 K1 129.67(9) . 1_455
N2 B2 C1 110.1(2) . .
N2 B2 C15 123.8(2) . .
C1 B2 C15 126.0(2) . .
N2 B2 K1 99.30(14) . 1_455
C1 B2 K1 66.04(13) . 1_455
C15 B2 K1 99.97(14) . 1_455

loop_
_geom_bond_atom_site_label_1
_geom_bond_atom_site_label_2
_geom_bond_distance
_geom_bond_site_symmetry_2
K1 O1 2.723(2) .
K1 C1 3.033(2) 1_655
K1 C1 3.058(2) .
K1 B1 3.211(3) .
K1 B2 3.315(3) 1_655
K1 C2 3.331(3) 1_655
K1 B1 3.477(3) 1_655
O1 C21 1.423(4) .
O1 C24 1.426(4) .
N1 N2 1.444(3) .
N1 B1 1.458(4) .
N1 C3 1.481(3) .
N2 B2 1.459(3) .
N2 C6 1.473(3) .
C1 B1 1.503(4) .
C1 B2 1.506(3) .
C1 C2 1.516(3) .
C1 K1 3.033(2) 1_455
C2 H2A 0.9800 .
C2 H2B 0.9800 .
C2 H2C 0.9800 .
C3 C4 1.504(4) .
C3 C5 1.504(4) .
C3 H3 0.9599 .
C4 H4A 0.9599 .
C4 H4B 0.9600 .
C4 H4C 0.9600 .
C5 H5A 0.9601 .
C5 H5B 0.9600 .
C5 H5C 0.9600 .
C6 C7 1.509(4) .
C6 C8 1.521(4) .
C6 H6 0.9600 .
C7 H7A 0.9600 .
C7 H7B 0.9600 .
C7 H7C 0.9600 .
C8 H8A 0.9601 .
C8 H8B 0.9600 .
C8 H8C 0.9600 .
C9 C14 1.399(4) .
C9 C10 1.400(4) .
C9 B1 1.595(4) .
C10 C11 1.378(4) .
C10 H10 0.9601 .
C11 C12 1.383(5) .
C11 H11 0.9601 .
C12 C13 1.373(5) .
C12 H12 0.9600 .
C13 C14 1.386(4) .
C13 H13 0.9599 .
C14 H14 0.9600 .
C15 C20 1.400(4) .
C15 C16 1.401(3) .
C15 B2 1.589(4) .
C16 C17 1.386(4) .
C16 H16 0.9600 .
C17 C18 1.388(4) .
C17 H17 0.9600 .
C18 C19 1.378(4) .
C18 H18 0.9599 .
C19 C20 1.385(4) .
C19 H19 0.9600 .
C20 H20 0.9600 .
C21 C22 1.507(5) .
C21 H21A 0.9599 .
C21 H21B 0.9599 .
C22 C23 1.523(5) .
C22 H22A 0.9598 .
C22 H22B 0.9599 .
C23 C24 1.503(6) .
C23 H23A 0.9602 .
C23 H23B 0.9599 .
C24 H24A 0.9601 .
C24 H24B 0.9600 .
B1 K1 3.477(3) 1_455
B2 K1 3.315(3) 1_455

loop_
_geom_torsion_atom_site_label_1
_geom_torsion_atom_site_label_2
_geom_torsion_atom_site_label_3
_geom_torsion_atom_site_label_4
_geom_torsion
_geom_torsion_site_symmetry_1
_geom_torsion_site_symmetry_4
C1 K1 O1 C21 117.2(2) 1_655 .
C1 K1 O1 C21 -68.5(2) . .
B1 K1 O1 C21 -41.0(2) . .
B2 K1 O1 C21 128.0(2) 1_655 .
C2 K1 O1 C21 131.8(2) 1_655 .
B1 K1 O1 C21 91.5(2) 1_655 .
C1 K1 O1 C24 -81.2(3) 1_655 .
C1 K1 O1 C24 93.0(3) . .
B1 K1 O1 C24 120.6(3) . .
B2 K1 O1 C24 -70.5(3) 1_655 .
C2 K1 O1 C24 -66.6(3) 1_655 .
B1 K1 O1 C24 -106.9(3) 1_655 .
B1 N1 N2 B2 -6.8(2) . .
C3 N1 N2 B2 -151.2(2) . .
B1 N1 N2 C6 -146.8(2) . .
C3 N1 N2 C6 68.8(2) . .
O1 K1 C1 B1 98.57(15) . .
C1 K1 C1 B1 -108.6(4) 1_655 .
B2 K1 C1 B1 -103.81(16) 1_655 .
C2 K1 C1 B1 156.66(17) 1_655 .
B1 K1 C1 B1 -26.08(18) 1_655 .
O1 K1 C1 B2 -159.81(15) . .
C1 K1 C1 B2 -7.0(5) 1_655 .
B1 K1 C1 B2 101.6(2) . .
B2 K1 C1 B2 -2.19(16) 1_655 .
C2 K1 C1 B2 -101.7(2) 1_655 .
B1 K1 C1 B2 75.5(2) 1_655 .
O1 K1 C1 C2 -32.32(14) . .
C1 K1 C1 C2 120.5(4) 1_655 .
B1 K1 C1 C2 -130.9(2) . .
B2 K1 C1 C2 125.30(14) 1_655 .
C2 K1 C1 C2 25.77(19) 1_655 .
B1 K1 C1 C2 -156.97(16) 1_655 .
O1 K1 C1 K1 27.2(4) . 1_455
C1 K1 C1 K1 180.0 1_655 1_455
B1 K1 C1 K1 -71.4(4) . 1_455
B2 K1 C1 K1 -175.2(4) 1_655 1_455
C2 K1 C1 K1 85.3(5) 1_655 1_455
B1 K1 C1 K1 -97.5(4) 1_655 1_455
N2 N1 C3 C4 96.1(3) . .
B1 N1 C3 C4 -40.9(3) . .
N2 N1 C3 C5 -134.1(2) . .
B1 N1 C3 C5 89.0(3) . .
N1 N2 C6 C7 75.4(3) . .
B2 N2 C6 C7 -56.5(3) . .
N1 N2 C6 C8 -158.4(2) . .
B2 N2 C6 C8 69.6(3) . .
C14 C9 C10 C11 0.5(4) . .
B1 C9 C10 C11 177.2(3) . .
C9 C10 C11 C12 -0.7(5) . .
C10 C11 C12 C13 -0.1(5) . .
C11 C12 C13 C14 1.0(4) . .
C12 C13 C14 C9 -1.1(4) . .
C10 C9 C14 C13 0.3(4) . .
B1 C9 C14 C13 -176.2(3) . .
C20 C15 C16 C17 0.8(4) . .
B2 C15 C16 C17 175.8(2) . .
C15 C16 C17 C18 -0.3(4) . .
C16 C17 C18 C19 -0.3(4) . .
C17 C18 C19 C20 0.4(4) . .
C18 C19 C20 C15 0.1(4) . .
C16 C15 C20 C19 -0.7(4) . .
B2 C15 C20 C19 -175.7(2) . .
C24 O1 C21 C22 -38.3(4) . .
K1 O1 C21 C22 126.7(2) . .
O1 C21 C22 C23 20.5(4) . .
C21 C22 C23 C24 3.9(4) . .
C21 O1 C24 C23 40.8(3) . .
K1 O1 C24 C23 -124.1(2) . .
C22 C23 C24 O1 -27.0(4) . .
N2 N1 B1 C1 5.8(3) . .
C3 N1 B1 C1 144.2(2) . .
N2 N1 B1 C9 -174.0(2) . .
C3 N1 B1 C9 -35.5(3) . .
N2 N1 B1 K1 80.68(17) . .
C3 N1 B1 K1 -140.9(2) . .
N2 N1 B1 K1 -56.25(17) . 1_455
C3 N1 B1 K1 82.2(2) . 1_455
B2 C1 B1 N1 -2.3(3) . .
C2 C1 B1 N1 179.9(2) . .
K1 C1 B1 N1 -90.15(17) 1_455 .
K1 C1 B1 N1 101.77(17) . .
B2 C1 B1 C9 177.4(2) . .
C2 C1 B1 C9 -0.4(4) . .
K1 C1 B1 C9 89.6(2) 1_455 .
K1 C1 B1 C9 -78.5(2) . .
B2 C1 B1 K1 -104.10(16) . .
C2 C1 B1 K1 78.1(2) . .
K1 C1 B1 K1 168.07(8) 1_455 .
B2 C1 B1 K1 87.83(16) . 1_455
C2 C1 B1 K1 -90.0(3) . 1_455
K1 C1 B1 K1 -168.07(8) . 1_455
C14 C9 B1 N1 -56.7(3) . .
C10 C9 B1 N1 126.9(3) . .
C14 C9 B1 C1 123.6(3) . .
C10 C9 B1 C1 -52.8(4) . .
C14 C9 B1 K1 55.9(3) . .
C10 C9 B1 K1 -120.4(2) . .
C14 C9 B1 K1 -171.1(2) . 1_455
C10 C9 B1 K1 12.6(3) . 1_455
O1 K1 B1 N1 169.93(15) . .
C1 K1 B1 N1 46.7(2) 1_655 .
C1 K1 B1 N1 -105.5(2) . .
B2 K1 B1 N1 4.4(2) 1_655 .
C2 K1 B1 N1 130.1(3) 1_655 .
B1 K1 B1 N1 61.0(2) 1_655 .
O1 K1 B1 C1 -84.55(15) . .
C1 K1 B1 C1 152.19(19) 1_655 .
B2 K1 B1 C1 109.87(15) 1_655 .
C2 K1 B1 C1 -124.4(3) 1_655 .
B1 K1 B1 C1 166.49(10) 1_655 .
O1 K1 B1 C9 43.56(15) . .
C1 K1 B1 C9 -79.7(2) 1_655 .
C1 K1 B1 C9 128.1(2) . .
B2 K1 B1 C9 -122.01(15) 1_655 .
C2 K1 B1 C9 3.7(4) 1_655 .
B1 K1 B1 C9 -65.4(2) 1_655 .
O1 K1 B1 K1 -71.04(12) . 1_455
C1 K1 B1 K1 165.70(10) 1_655 1_455
C1 K1 B1 K1 13.51(10) . 1_455
B2 K1 B1 K1 123.39(11) 1_655 1_455
C2 K1 B1 K1 -110.9(3) 1_655 1_455
B1 K1 B1 K1 180.0 1_655 1_455
N1 N2 B2 C1 5.4(3) . .
C6 N2 B2 C1 138.7(2) . .
N1 N2 B2 C15 -178.1(2) . .
C6 N2 B2 C15 -44.8(3) . .
N1 N2 B2 K1 73.21(16) . 1_455
C6 N2 B2 K1 -153.48(19) . 1_455
B1 C1 B2 N2 -1.9(3) . .
C2 C1 B2 N2 176.0(2) . .
K1 C1 B2 N2 91.47(17) 1_455 .
K1 C1 B2 N2 -87.00(18) . .
B1 C1 B2 C15 -178.3(2) . .
C2 C1 B2 C15 -0.4(4) . .
K1 C1 B2 C15 -84.9(2) 1_455 .
K1 C1 B2 C15 96.6(2) . .
B1 C1 B2 K1 -93.36(17) . 1_455
C2 C1 B2 K1 84.5(2) . 1_455
K1 C1 B2 K1 -178.48(11) . 1_455
C20 C15 B2 N2 -60.9(3) . .
C16 C15 B2 N2 124.5(3) . .
C20 C15 B2 C1 115.0(3) . .
C16 C15 B2 C1 -59.6(3) . .
C20 C15 B2 K1 47.5(2) . 1_455
C16 C15 B2 K1 -127.1(2) . 1_455
